data_7101363
loop_
_publ_author_name
'Wesley Henderson'
'De Long,Hugh C.'
'Douglas Fox'
'Paul C. Trulove'
'Young Junior,Victor G.'

_publ_section_title
;
Alkyl vs. Alkoxy Chains on Ionic Liquid Cations
;
_journal_issue 35
_journal_name_full 'Chemical Communications'
_journal_paper_doi 10.1039/b606381k
_journal_year 2006
_chemical_formula_moiety 'C8 H15 N2 O, Cl'
_chemical_formula_sum 'C8 H15 Cl N2 O'
_chemical_formula_weight 190.67
_chemical_name_common 06061a
_chemical_name_systematic
;
1-(2-methoxyethyl)-2,3-dimethylimidazolium chloride
;
_space_group_IT_number 2
_symmetry_cell_setting triclinic
_symmetry_space_group_name_Hall '-P 1'
_symmetry_space_group_name_H-M 'P -1'
_atom_sites_solution_hydrogens geom
_atom_sites_solution_primary direct
_atom_sites_solution_secondary difmap
_audit_creation_method SHELXL-97
_cell_angle_alpha 82.170(3)
_cell_angle_beta 76.176(3)
_cell_angle_gamma 65.881(3)
_cell_formula_units_Z 2
_cell_length_a 7.3748(13)
_cell_length_b 7.5274(13)
_cell_length_c 10.1293(18)
_cell_measurement_reflns_used 2332
_cell_measurement_temperature 173(2)
_cell_measurement_theta_max 27.42
_cell_measurement_theta_min 2.97
_cell_volume 497.88(15)
_computing_cell_refinement 'Bruker SMART'
_computing_data_collection 'Bruker SMART'
_computing_data_reduction 'Bruker SAINT'
_computing_molecular_graphics 'Bruker SHELXTL'
_computing_publication_material 'Bruker SHELXTL'
_computing_structure_refinement 'Bruker SHELXTL'
_computing_structure_solution 'Bruker SHELXTL'
_diffrn_ambient_temperature 173(2)
_diffrn_measured_fraction_theta_full 0.984
_diffrn_measured_fraction_theta_max 0.984
_diffrn_measurement_device_type 'CCD area detector'
_diffrn_measurement_method 'phi and omega scans'
_diffrn_radiation_monochromator graphite
_diffrn_radiation_source 'sealed tube'
_diffrn_radiation_type MoK\a
_diffrn_radiation_wavelength 0.71073
_diffrn_reflns_av_R_equivalents 0.0172
_diffrn_reflns_av_sigmaI/netI 0.0149
_diffrn_reflns_limit_h_max 9
_diffrn_reflns_limit_h_min -8
_diffrn_reflns_limit_k_max 9
_diffrn_reflns_limit_k_min -9
_diffrn_reflns_limit_l_max 12
_diffrn_reflns_limit_l_min 0
_diffrn_reflns_number 5689
_diffrn_reflns_theta_full 27.14
_diffrn_reflns_theta_max 27.14
_diffrn_reflns_theta_min 2.07
_exptl_absorpt_coefficient_mu 0.342
_exptl_absorpt_correction_T_max 0.9505
_exptl_absorpt_correction_T_min 0.8754
_exptl_absorpt_correction_type multi-scan
_exptl_absorpt_process_details 'SADABS (G. Sheldrick, 2003)'
_exptl_crystal_colour Colorless
_exptl_crystal_density_diffrn 1.272
_exptl_crystal_density_method 'not measured'
_exptl_crystal_description Irregular
_exptl_crystal_F_000 204
_exptl_crystal_size_max 0.40
_exptl_crystal_size_mid 0.20
_exptl_crystal_size_min 0.15
_refine_diff_density_max 0.283
_refine_diff_density_min -0.207
_refine_diff_density_rms 0.044
_refine_ls_extinction_method none
_refine_ls_goodness_of_fit_ref 1.031
_refine_ls_hydrogen_treatment riding
_refine_ls_matrix_type full
_refine_ls_number_parameters 112
_refine_ls_number_reflns 2177
_refine_ls_number_restraints 0
_refine_ls_restrained_S_all 1.031
_refine_ls_R_factor_all 0.0312
_refine_ls_R_factor_gt 0.0296
_refine_ls_shift/su_max 0.000
_refine_ls_shift/su_mean 0.000
_refine_ls_structure_factor_coef Fsqd
_refine_ls_weighting_details 'calc w=1/[\s^2^(Fo^2^)+(0.0521P)^2^+0.1388P] where P=(Fo^2^+2Fc^2^)/3'
_refine_ls_weighting_scheme calc
_refine_ls_wR_factor_gt 0.0841
_refine_ls_wR_factor_ref 0.0857
_reflns_number_gt 2039
_reflns_number_total 2177
_reflns_threshold_expression >2sigma(I)
_cod_data_source_file b606381k.txt
_cod_depositor_comments
;
The following automatic conversions were performed:
'_symmetry_cell_setting' value 'Triclinic' changed to 'triclinic'
according to '/home/saulius/struct/CIF-dictionaries/cif_core.dic'
dictionary named 'cif_core.dic' version 2.4.1 from 2010-06-29.

Automatic conversion script
Id: cif_fix_enum 1527 2010-12-29 10:47:43Z saulius 
;
_cod_original_sg_symbol_H-M 'P-1 '
_cod_database_code 7101363

loop_
_symmetry_equiv_pos_as_xyz
'x, y, z'
'-x, -y, -z'

loop_
_atom_site_label
_atom_site_type_symbol
_atom_site_fract_x
_atom_site_fract_y
_atom_site_fract_z
_atom_site_U_iso_or_equiv
_atom_site_adp_type
_atom_site_occupancy
_atom_site_symmetry_multiplicity
_atom_site_calc_flag
_atom_site_refinement_flags
Cl1 Cl 0.33375(4) 0.33631(4) 0.28992(3) 0.03076(12) Uani 1 1 d .
O1 O 0.02202(14) 0.08208(14) 0.74337(10) 0.0348(2) Uani 1 1 d .
N1 N 0.30048(14) 0.25109(14) 0.75244(10) 0.0233(2) Uani 1 1 d .
N2 N 0.25431(15) 0.46710(15) 0.89014(10) 0.0261(2) Uani 1 1 d .
C1 C 0.25672(16) 0.44054(17) 0.76162(12) 0.0236(2) Uani 1 1 d .
C2 C 0.29799(19) 0.29133(19) 0.96364(12) 0.0301(3) Uani 1 1 d .
H2A H 0.3064 0.2697 1.0570 0.036 Uiso 1 1 calc R
C3 C 0.32638(19) 0.15635(18) 0.87751(12) 0.0290(3) Uani 1 1 d .
H3A H 0.3582 0.0214 0.8988 0.035 Uiso 1 1 calc R
C4 C 0.30674(18) 0.15623(17) 0.63313(12) 0.0272(3) Uani 1 1 d .
H4A H 0.3962 0.0164 0.6384 0.033 Uiso 1 1 calc R
H4B H 0.3644 0.2159 0.5495 0.033 Uiso 1 1 calc R
C5 C 0.09769(19) 0.17623(18) 0.62532(12) 0.0293(3) Uani 1 1 d .
H5A H 0.0068 0.3157 0.6206 0.035 Uiso 1 1 calc R
H5B H 0.1041 0.1155 0.5427 0.035 Uiso 1 1 calc R
C6 C -0.1811(2) 0.1081(2) 0.74901(18) 0.0433(3) Uani 1 1 d .
H6A H -0.2329 0.0533 0.8360 0.065 Uiso 1 1 calc R
H6B H -0.1859 0.0414 0.6741 0.065 Uiso 1 1 calc R
H6C H -0.2651 0.2474 0.7409 0.065 Uiso 1 1 calc R
C7 C 0.2151(2) 0.59286(18) 0.65093(14) 0.0339(3) Uani 1 1 d .
H7A H 0.2731 0.6863 0.6587 0.051 Uiso 1 1 calc R
H7B H 0.0682 0.6609 0.6582 0.051 Uiso 1 1 calc R
H7C H 0.2764 0.5323 0.5627 0.051 Uiso 1 1 calc R
C8 C 0.2218(2) 0.6508(2) 0.94475(15) 0.0360(3) Uani 1 1 d .
H8A H 0.1074 0.7567 0.9131 0.054 Uiso 1 1 calc R
H8B H 0.3444 0.6785 0.9132 0.054 Uiso 1 1 calc R
H8C H 0.1920 0.6399 1.0444 0.054 Uiso 1 1 calc R

loop_
_atom_site_aniso_label
_atom_site_aniso_U_11
_atom_site_aniso_U_22
_atom_site_aniso_U_33
_atom_site_aniso_U_23
_atom_site_aniso_U_13
_atom_site_aniso_U_12
Cl1 0.03469(18) 0.03040(18) 0.02295(17) -0.00114(11) -0.00648(12) -0.00816(13)
O1 0.0347(5) 0.0339(5) 0.0373(5) 0.0027(4) -0.0094(4) -0.0152(4)
N1 0.0241(5) 0.0244(5) 0.0198(5) -0.0002(4) -0.0056(4) -0.0075(4)
N2 0.0250(5) 0.0307(5) 0.0241(5) -0.0044(4) -0.0039(4) -0.0119(4)
C1 0.0207(5) 0.0258(5) 0.0237(5) -0.0015(4) -0.0043(4) -0.0084(4)
C2 0.0324(6) 0.0391(7) 0.0213(5) 0.0022(5) -0.0071(5) -0.0165(5)
C3 0.0335(6) 0.0297(6) 0.0242(6) 0.0055(5) -0.0096(5) -0.0128(5)
C4 0.0311(6) 0.0266(6) 0.0203(5) -0.0049(4) -0.0040(4) -0.0071(5)
C5 0.0360(6) 0.0282(6) 0.0244(6) -0.0036(5) -0.0106(5) -0.0099(5)
C6 0.0370(7) 0.0406(8) 0.0566(9) -0.0102(7) -0.0079(6) -0.0179(6)
C7 0.0433(7) 0.0275(6) 0.0323(7) 0.0054(5) -0.0143(6) -0.0137(5)
C8 0.0362(7) 0.0371(7) 0.0385(7) -0.0142(6) -0.0037(5) -0.0165(5)

loop_
_atom_type_symbol
_atom_type_description
_atom_type_scat_dispersion_real
_atom_type_scat_dispersion_imag
_atom_type_scat_source
C C 0.0033 0.0016 'International Tables Vol C Tables 4.2.6.8 and 6.1.1.4'
H H 0.0000 0.0000 'International Tables Vol C Tables 4.2.6.8 and 6.1.1.4'
N N 0.0061 0.0033 'International Tables Vol C Tables 4.2.6.8 and 6.1.1.4'
O O 0.0106 0.0060 'International Tables Vol C Tables 4.2.6.8 and 6.1.1.4'
Cl Cl 0.1484 0.1585 'International Tables Vol C Tables 4.2.6.8 and 6.1.1.4'

loop_
_geom_angle_atom_site_label_1
_geom_angle_atom_site_label_2
_geom_angle_atom_site_label_3
_geom_angle
C6 O1 C5 111.74(11)
C1 N1 C3 109.32(10)
C1 N1 C4 126.69(10)
C3 N1 C4 123.85(10)
C1 N2 C2 109.52(10)
C1 N2 C8 126.04(11)
C2 N2 C8 124.36(11)
N2 C1 N1 107.20(10)
N2 C1 C7 126.40(11)
N1 C1 C7 126.40(11)
C3 C2 N2 106.85(11)
C3 C2 H2A 126.6
N2 C2 H2A 126.6
C2 C3 N1 107.11(11)
C2 C3 H3A 126.4
N1 C3 H3A 126.4
N1 C4 C5 111.12(9)
N1 C4 H4A 109.4
C5 C4 H4A 109.4
N1 C4 H4B 109.4
C5 C4 H4B 109.4
H4A C4 H4B 108.0
O1 C5 C4 108.34(10)
O1 C5 H5A 110.0
C4 C5 H5A 110.0
O1 C5 H5B 110.0
C4 C5 H5B 110.0
H5A C5 H5B 108.4
O1 C6 H6A 109.5
O1 C6 H6B 109.5
H6A C6 H6B 109.5
O1 C6 H6C 109.5
H6A C6 H6C 109.5
H6B C6 H6C 109.5
C1 C7 H7A 109.5
C1 C7 H7B 109.5
H7A C7 H7B 109.5
C1 C7 H7C 109.5
H7A C7 H7C 109.5
H7B C7 H7C 109.5
N2 C8 H8A 109.5
N2 C8 H8B 109.5
H8A C8 H8B 109.5
N2 C8 H8C 109.5
H8A C8 H8C 109.5
H8B C8 H8C 109.5

loop_
_geom_bond_atom_site_label_1
_geom_bond_atom_site_label_2
_geom_bond_distance
O1 C6 1.4173(17)
O1 C5 1.4203(16)
N1 C1 1.3387(15)
N1 C3 1.3813(15)
N1 C4 1.4677(15)
N2 C1 1.3386(15)
N2 C2 1.3808(16)
N2 C8 1.4661(16)
C1 C7 1.4808(16)
C2 C3 1.3483(18)
C2 H2A 0.9500
C3 H3A 0.9500
C4 C5 1.5070(18)
C4 H4A 0.9900
C4 H4B 0.9900
C5 H5A 0.9900
C5 H5B 0.9900
C6 H6A 0.9800
C6 H6B 0.9800
C6 H6C 0.9800
C7 H7A 0.9800
C7 H7B 0.9800
C7 H7C 0.9800
C8 H8A 0.9800
C8 H8B 0.9800
C8 H8C 0.9800

loop_
_geom_torsion_atom_site_label_1
_geom_torsion_atom_site_label_2
_geom_torsion_atom_site_label_3
_geom_torsion_atom_site_label_4
_geom_torsion
C2 N2 C1 N1 0.21(12)
C8 N2 C1 N1 177.08(10)
C2 N2 C1 C7 179.20(11)
C8 N2 C1 C7 -3.93(19)
C3 N1 C1 N2 -0.07(12)
C4 N1 C1 N2 175.80(10)
C3 N1 C1 C7 -179.06(11)
C4 N1 C1 C7 -3.19(18)
C1 N2 C2 C3 -0.27(13)
C8 N2 C2 C3 -177.20(11)
N2 C2 C3 N1 0.22(13)
C1 N1 C3 C2 -0.10(13)
C4 N1 C3 C2 -176.11(10)
C1 N1 C4 C5 -83.18(14)
C3 N1 C4 C5 92.13(13)
C6 O1 C5 C4 175.24(10)
N1 C4 C5 O1 -61.63(13)

loop_
_cod_related_entry_id
_cod_related_entry_database
_cod_related_entry_code
1 ChemSpider 25947248
